data_2105934
loop_
_publ_author_name
'Allan, David R.'
'Bailey, Daniel'
'Bird, Nigel'
'Blake, Alexander J.'
'Champness, Neil R.'
'Huang, Deguang'
'Keane, Conal P.'
'McMaster, Jonathan'
'Prior, Timothy J.'
'Tidey, Jeremiah P.'
'Schr\"oder, Martin'

_publ_section_title
;
 High-pressure studies of palladium and platinum thioether macrocyclic
 dihalide complexes
;
_journal_coeditor_code XK5015
_journal_issue 3
_journal_name_full 'Acta Crystallographica Section B'
_journal_page_first 469
_journal_page_last 486
_journal_paper_doi 10.1107/S2052520614008786
_journal_volume 70
_journal_year 2014
_chemical_formula_moiety 'C6 H12 I2 Pt S3'
_chemical_formula_sum 'C6 H12 I2 Pt S3'
_chemical_formula_weight 629.23
_chemical_name_systematic
;
 ?
;
_space_group_crystal_system orthorhombic
_space_group_IT_number 19
_space_group_name_Hall 'P 2ac 2ab'
_space_group_name_H-M_alt 'P 21 21 21'
_symmetry_space_group_name_Hall 'P 2ac 2ab'
_symmetry_space_group_name_H-M 'P 21 21 21'
_atom_sites_solution_hydrogens geom
_atom_sites_solution_primary isomor
_atom_sites_solution_secondary difmap
_cell_angle_alpha 90.00
_cell_angle_beta 90.00
_cell_angle_gamma 90.00
_cell_formula_units_Z 4
_cell_length_a 7.0296(9)
_cell_length_b 11.3196(17)
_cell_length_c 12.20(2)
_cell_measurement_pressure 6970000
_cell_measurement_reflns_used 1184
_cell_measurement_temperature 296(2)
_cell_measurement_theta_max 28.9961
_cell_measurement_theta_min 3.4891
_cell_volume 970.8(16)
_computing_cell_refinement
;
CrysAlisPro, Agilent Technologies,
Version 1.171.35.11 (release 16-05-2011 CrysAlis171 .NET)
(compiled May 16 2011,17:55:39)
;
_computing_data_collection
;
CrysAlisPro, Agilent Technologies,
Version 1.171.35.11 (release 16-05-2011 CrysAlis171 .NET)
(compiled May 16 2011,17:55:39)
;
_computing_data_reduction
;
CrysAlisPro, Agilent Technologies,
Version 1.171.35.11 (release 16-05-2011 CrysAlis171 .NET)
(compiled May 16 2011,17:55:39)
;
_computing_structure_refinement
;
SHELX, G.M. Sheldrick, Acta Cryst.(2008). A64, 112-122
;
_diffrn_ambient_temperature 295(2)
_diffrn_measured_fraction_theta_full 0.256
_diffrn_measured_fraction_theta_max 0.234
_diffrn_measurement_device_type 'dtrek-CrysAlisPro-abstract goniometer imported rigaku-d*trek images'
_diffrn_measurement_method '\w scans'
_diffrn_radiation_monochromator 'silicon double crystal'
_diffrn_radiation_source 'Diamond Light Source Beamline I19'
_diffrn_radiation_type synchrotron
_diffrn_radiation_wavelength 0.6889
_diffrn_reflns_av_R_equivalents 0.149
_diffrn_reflns_limit_h_max 9
_diffrn_reflns_limit_h_min -8
_diffrn_reflns_limit_k_max 13
_diffrn_reflns_limit_k_min -14
_diffrn_reflns_limit_l_max 5
_diffrn_reflns_limit_l_min -5
_diffrn_reflns_number 2272
_diffrn_reflns_theta_full 27.50
_diffrn_reflns_theta_max 29.00
_diffrn_reflns_theta_min 3.49
_exptl_absorpt_coefficient_mu 21.390
_exptl_absorpt_correction_T_max 1.00000
_exptl_absorpt_correction_T_min 0.38028
_exptl_absorpt_correction_type multi-scan
_exptl_absorpt_process_details
;
CrysAlisPro, Agilent Technologies,
Version 1.171.35.11 (release 16-05-2011 CrysAlis171 .NET)
(compiled May 16 2011,17:55:39)
Empirical absorption correction using spherical harmonics,
 implemented in SCALE3 ABSPACK scaling algorithm.
;
_exptl_crystal_colour orange
_exptl_crystal_density_diffrn 4.303
_exptl_crystal_density_method 'not measured'
_exptl_crystal_description 'parallelogram plate'
_exptl_crystal_F_000 1120
_exptl_crystal_size_max 0.11
_exptl_crystal_size_mid 0.05
_exptl_crystal_size_min 0.02
_refine_diff_density_max 0.94
_refine_diff_density_min -0.52
_refine_ls_abs_structure_details 'Flack H D (1983), Acta Cryst. A39, 876-881'
_refine_ls_abs_structure_Flack 0.73(5)
_refine_ls_extinction_method none
_refine_ls_goodness_of_fit_ref 0.40
_refine_ls_hydrogen_treatment constr
_refine_ls_matrix_type full
_refine_ls_number_parameters 110
_refine_ls_number_reflns 608
_refine_ls_number_restraints 103
_refine_ls_restrained_S_all 0.37
_refine_ls_R_factor_all 0.0990
_refine_ls_R_factor_gt 0.0567
_refine_ls_shift/su_max 0.006
_refine_ls_shift/su_mean 0.001
_refine_ls_structure_factor_coef Fsqd
_refine_ls_weighting_details 'calc w=1/[\s^2^(Fo^2^)+(0.0001P)^2^] where P=(Fo^2^+2Fc^2^)/3'
_refine_ls_weighting_scheme calc
_refine_ls_wR_factor_gt 0.114
_refine_ls_wR_factor_ref 0.141
_reflns_number_gt 151
_reflns_number_total 608
_reflns_threshold_expression >2sigma(I)
_cod_data_source_file xk5015sup1.cif
_cod_data_source_block cmpd_6_69.7_kbar
_cod_original_cell_volume 971.2(16)
_cod_database_code 2105934
_cod_database_fobs_code 2105934

loop_
_space_group_symop_id
_space_group_symop_operation_xyz
1 'x, y, z'
2 '-x+1/2, -y, z+1/2'
3 '-x, y+1/2, -z+1/2'
4 'x+1/2, -y+1/2, -z'

loop_
_atom_site_type_symbol
_atom_site_label
_atom_site_fract_x
_atom_site_fract_y
_atom_site_fract_z
_atom_site_U_iso_or_equiv
_atom_site_adp_type
_atom_site_calc_flag
_atom_site_refinement_flags
_atom_site_occupancy
_atom_site_symmetry_multiplicity
Pt Pt1 0.8989(2) 0.12553(17) 0.6126(5) 0.052(2) Uani d DU 1 1
I I1 0.7184(5) 0.2550(5) 0.7548(13) 0.079(3) Uani d U 1 1
I I2 1.1645(4) 0.0695(3) 0.7494(11) 0.068(3) Uani d U 1 1
S S1 0.6810(18) -0.0990(12) 0.620(3) 0.058(5) Uani d DU 1 1
S S4 0.6745(14) 0.1843(12) 0.490(3) 0.053(3) Uani d DU 1 1
S S7 1.0440(14) 0.0279(13) 0.472(2) 0.051(3) Uani d DU 1 1
C C2 0.499(6) -0.038(4) 0.530(6) 0.056(5) Uani d DU 1 1
H H2A 0.5227 -0.0723 0.4587 0.068 Uiso calc R 1 1
H H2B 0.3793 -0.0709 0.5555 0.068 Uiso calc R 1 1
C C3 0.465(4) 0.092(3) 0.512(12) 0.056(5) Uani d DU 1 1
H H3A 0.3971 0.1232 0.5749 0.067 Uiso calc R 1 1
H H3B 0.3821 0.1010 0.4489 0.067 Uiso calc R 1 1
C C5 0.759(6) 0.142(3) 0.354(3) 0.055(4) Uani d DU 1 1
H H5A 0.6505 0.1291 0.3067 0.066 Uiso calc R 1 1
H H5B 0.8334 0.2062 0.3238 0.066 Uiso calc R 1 1
C C6 0.880(6) 0.030(3) 0.357(4) 0.054(4) Uani d DU 1 1
H H6A 0.9520 0.0249 0.2893 0.065 Uiso calc R 1 1
H H6B 0.7973 -0.0380 0.3611 0.065 Uiso calc R 1 1
C C8 1.031(5) -0.129(2) 0.504(8) 0.054(5) Uani d DU 1 1
H H8A 1.0540 -0.1696 0.4354 0.065 Uiso calc R 1 1
H H8B 1.1389 -0.1453 0.5506 0.065 Uiso calc R 1 1
C C9 0.862(5) -0.190(3) 0.556(7) 0.057(5) Uani d DU 1 1
H H9A 0.9107 -0.2441 0.6111 0.069 Uiso calc R 1 1
H H9B 0.8006 -0.2375 0.5002 0.069 Uiso calc R 1 1

loop_
_atom_site_aniso_label
_atom_site_aniso_U_11
_atom_site_aniso_U_22
_atom_site_aniso_U_33
_atom_site_aniso_U_12
_atom_site_aniso_U_13
_atom_site_aniso_U_23
Pt1 0.0367(7) 0.0542(10) 0.064(7) -0.0004(8) 0.0005(16) 0.001(3)
I1 0.071(2) 0.086(3) 0.081(10) 0.0053(18) 0.007(4) -0.023(6)
I2 0.0490(14) 0.089(3) 0.067(10) 0.0007(15) -0.009(3) 0.002(6)
S1 0.046(4) 0.058(4) 0.071(14) -0.003(3) 0.004(5) 0.011(5)
S4 0.036(4) 0.052(5) 0.071(10) 0.001(3) -0.001(5) 0.004(7)
S7 0.038(4) 0.054(5) 0.063(9) 0.001(4) 0.001(5) 0.003(7)
C2 0.039(6) 0.059(6) 0.071(14) -0.006(4) 0.002(6) 0.005(8)
C3 0.037(5) 0.060(7) 0.071(13) -0.002(5) -0.001(6) 0.004(9)
C5 0.040(7) 0.060(8) 0.066(8) -0.001(6) -0.002(7) 0.007(9)
C6 0.041(7) 0.060(8) 0.062(9) 0.000(6) 0.001(7) 0.004(8)
C8 0.043(7) 0.052(5) 0.067(13) 0.000(6) -0.001(8) 0.002(6)
C9 0.048(7) 0.054(4) 0.070(14) -0.002(5) -0.001(8) 0.006(7)

loop_
_atom_type_symbol
_atom_type_description
_atom_type_scat_dispersion_real
_atom_type_scat_dispersion_imag
_atom_type_scat_source
C C 0.0032 0.0015 'International Tables Vol C Tables 4.2.6.8 and 6.1.1.4'
H H 0.0000 0.0000 'International Tables Vol C Tables 4.2.6.8 and 6.1.1.4'
S S 0.1181 0.1169 'International Tables Vol C Tables 4.2.6.8 and 6.1.1.4'
Pt Pt -1.3879 8.1780 'International Tables Vol C Tables 4.2.6.8 and 6.1.1.4'
I I -0.4624 1.7349 'International Tables Vol C Tables 4.2.6.8 and 6.1.1.4'

loop_
_geom_angle_atom_site_label_1
_geom_angle_atom_site_label_2
_geom_angle_atom_site_label_3
_geom_angle_site_symmetry_1
_geom_angle_site_symmetry_3
_geom_angle
I1 Pt1 S1 . . 102.1(6)
I1 Pt1 S4 . 4_556 100.3(4)
I2 Pt1 I1 . . 93.4(4)
I2 Pt1 S1 . . 98.2(6)
I2 Pt1 S4 . 4_556 88.8(5)
S1 Pt1 S4 . 4_556 156.1(9)
S4 Pt1 I1 . . 86.4(7)
S4 Pt1 I2 . . 176.8(4)
S4 Pt1 S1 . . 85.1(7)
S4 Pt1 S4 . 4_556 88.0(2)
S4 Pt1 S7 . . 87.5(11)
S7 Pt1 I1 . . 173.0(7)
S7 Pt1 I2 . . 92.5(6)
S7 Pt1 S1 . . 80.8(8)
S7 Pt1 S4 . 4_556 76.0(5)
Pt1 I1 I2 . 3_756 115.4(4)
Pt1 I1 I2 . 1_455 98.7(3)
I2 I1 I2 3_756 1_455 131.32(13)
C2 S1 Pt1 . . 91.2(15)
C9 S1 Pt1 . . 96.3(14)
C9 S1 C2 . . 116(3)
C3 S4 Pt1 . . 107(4)
C5 S4 Pt1 . . 107.2(14)
C5 S4 C3 . . 104(5)
C6 S7 Pt1 . . 106.9(15)
C8 S7 Pt1 . . 107(3)
C8 S7 C6 . . 98(3)
S1 C2 H2A . . 106.2
S1 C2 H2B . . 106.2
H2A C2 H2B . . 106.3
C3 C2 S1 . . 125(5)
C3 C2 H2A . . 106.1
C3 C2 H2B . . 106.1
S4 C3 H3A . . 108.1
S4 C3 H3B . . 108.1
C2 C3 S4 . . 117(3)
C2 C3 H3A . . 108.1
C2 C3 H3B . . 108.1
H3A C3 H3B . . 107.3
S4 C5 H5A . . 109.1
S4 C5 H5B . . 109.1
H5A C5 H5B . . 107.8
C6 C5 S4 . . 112(3)
C6 C5 H5A . . 109.1
C6 C5 H5B . . 109.1
S7 C6 H6A . . 109.1
S7 C6 H6B . . 109.1
C5 C6 S7 . . 113(3)
C5 C6 H6A . . 109.1
C5 C6 H6B . . 109.1
H6A C6 H6B . . 107.8
S7 C8 H8A . . 106.0
S7 C8 H8B . . 106.0
H8A C8 H8B . . 106.3
C9 C8 S7 . . 125(3)
C9 C8 H8A . . 106.0
C9 C8 H8B . . 106.0
S1 C9 H9A . . 107.8
S1 C9 H9B . . 107.8
C8 C9 S1 . . 118(3)
C8 C9 H9A . . 107.8
C8 C9 H9B . . 107.8
H9A C9 H9B . . 107.2

loop_
_geom_bond_atom_site_label_1
_geom_bond_atom_site_label_2
_geom_bond_site_symmetry_2
_geom_bond_distance
Pt1 I1 . 2.602(12)
Pt1 I2 . 2.584(10)
Pt1 S1 . 2.969(13)
Pt1 S4 . 2.28(2)
Pt1 S4 4_556 3.154(16)
Pt1 S7 . 2.28(2)
I1 I2 3_756 3.655(7)
I1 I2 1_455 4.424(5)
S1 C2 . 1.818(10)
S1 C9 . 1.817(10)
S4 C3 . 1.823(10)
S4 C5 . 1.820(10)
S7 C6 . 1.818(10)
S7 C8 . 1.815(10)
C2 H2A . 0.9700
C2 H2B . 0.9700
C2 C3 . 1.518(10)
C3 H3A . 0.9700
C3 H3B . 0.9700
C5 H5A . 0.9700
C5 H5B . 0.9700
C5 C6 . 1.523(10)
C6 H6A . 0.9700
C6 H6B . 0.9700
C8 H8A . 0.9700
C8 H8B . 0.9700
C8 C9 . 1.516(10)
C9 H9A . 0.9700
C9 H9B . 0.9700

loop_
_geom_torsion_atom_site_label_1
_geom_torsion_atom_site_label_2
_geom_torsion_atom_site_label_3
_geom_torsion_atom_site_label_4
_geom_torsion_site_symmetry_1
_geom_torsion_site_symmetry_4
_geom_torsion
Pt1 S1 C2 C3 . . -21(7)
Pt1 S1 C9 C8 . . -11(6)
Pt1 S4 C3 C2 . . -43(10)
Pt1 S4 C5 C6 . . 31(3)
Pt1 S7 C6 C5 . . 32(4)
Pt1 S7 C8 C9 . . 38(7)
I1 Pt1 S1 C2 . . 81(2)
I1 Pt1 S1 C9 . . -162(3)
I1 Pt1 S4 C3 . . -81(4)
I1 Pt1 S4 C5 . . 167.7(16)
I1 Pt1 S7 C6 . . -40(3)
I1 Pt1 S7 C8 . . -144(3)
I2 Pt1 I1 I2 . 1_455 -121.8(3)
I2 Pt1 I1 I2 . 3_756 93.8(4)
I2 Pt1 S1 C2 . . 176(2)
I2 Pt1 S1 C9 . . -67(3)
I2 Pt1 S4 C3 . . -167(13)
I2 Pt1 S4 C5 . . 81(14)
I2 Pt1 S7 C6 . . 173.0(17)
I2 Pt1 S7 C8 . . 68(2)
S1 Pt1 I1 I2 . 3_756 -167.1(8)
S1 Pt1 I1 I2 . 1_455 -22.7(7)
S1 Pt1 S4 C3 . . 22(4)
S1 Pt1 S4 C5 . . -89.9(18)
S1 Pt1 S7 C6 . . 75.2(18)
S1 Pt1 S7 C8 . . -29(2)
S1 C2 C3 S4 . . 45(12)
S4 Pt1 I1 I2 4_556 3_756 4.4(6)
S4 Pt1 I1 I2 4_556 1_455 148.8(5)
S4 Pt1 I1 I2 . 1_455 61.4(4)
S4 Pt1 I1 I2 . 3_756 -82.9(5)
S4 Pt1 S1 C2 . . -4(2)
S4 Pt1 S1 C2 4_556 . -78(3)
S4 Pt1 S1 C9 4_556 . 39(3)
S4 Pt1 S1 C9 . . 112(3)
S4 Pt1 S4 C3 4_556 . 179(4)
S4 Pt1 S4 C5 4_556 . 67.2(16)
S4 Pt1 S7 C6 . . -10.2(17)
S4 Pt1 S7 C6 4_556 . -98.8(17)
S4 Pt1 S7 C8 . . -115(2)
S4 Pt1 S7 C8 4_556 . 157(2)
S4 C5 C6 S7 . . -42(4)
S7 Pt1 I1 I2 . 1_455 91(3)
S7 Pt1 I1 I2 . 3_756 -54(3)
S7 Pt1 S1 C2 . . -93(2)
S7 Pt1 S1 C9 . . 24(3)
S7 Pt1 S4 C3 . . 103(4)
S7 Pt1 S4 C5 . . -8.9(16)
S7 C8 C9 S1 . . -15(9)
C2 S1 C9 C8 . . 84(6)
C3 S4 C5 C6 . . -82(4)
C5 S4 C3 C2 . . 71(10)
C6 S7 C8 C9 . . -72(7)
C8 S7 C6 C5 . . 143(4)
C9 S1 C2 C3 . . -118(7)
